data_7713669
loop_
_publ_author_name
'Chen, Yating'
'Ke, zhilin'
'Yuan, Lingyu'
'Liang, Meixiang'
'Zhang, Shuhua'

_publ_section_title
;
 Hydrazylpyridine salicylaldehyde-copper(II)-1,10-phenanthroline complexes
 as potential anticancer agents: synthesis, characterization and
 anticancer evaluation
;
_journal_name_full 'Dalton Transactions'
_journal_paper_doi 10.1039/D3DT01750H
_journal_year 2023
_chemical_formula_moiety 'C38 H28 Cl2 Cu N8 O2, 0.5(H2 O)'
_chemical_formula_sum 'C38 H28 Cl2 Cu N8 O2.5'
_chemical_formula_weight 771.12
_space_group_crystal_system monoclinic
_space_group_IT_number 14
_space_group_name_Hall '-P 2yn'
_space_group_name_H-M_alt 'P 1 21/n 1'
_atom_sites_solution_hydrogens geom
_atom_sites_solution_primary iterative
_atom_sites_solution_secondary difmap
_audit_creation_date 2022-12-17
_audit_creation_method
;
Olex2 1.2
(compiled 2018.05.29 svn.r3508 for OlexSys, GUI svn.r5506)
;
_audit_update_record
;
2022-12-18 deposited with the CCDC.	2023-08-08 downloaded from the CCDC.
;
_cell_angle_alpha 90.00
_cell_angle_beta 90.498(4)
_cell_angle_gamma 90.00
_cell_formula_units_Z 4
_cell_length_a 15.6984(7)
_cell_length_b 11.6109(5)
_cell_length_c 20.2139(11)
_cell_measurement_reflns_used 3667
_cell_measurement_temperature 293(2)
_cell_measurement_theta_max 25.7020
_cell_measurement_theta_min 2.5850
_cell_volume 3684.3(3)
_computing_cell_refinement 'CrysAlisPro 1.171.39.34a (Rigaku OD, 2017)'
_computing_data_collection 'CrysAlisPro 1.171.39.34a (Rigaku OD, 2017)'
_computing_data_reduction 'CrysAlisPro 1.171.39.34a (Rigaku OD, 2017)'
_computing_molecular_graphics 'Olex2 (Dolomanov et al., 2009)'
_computing_publication_material 'Olex2 (Dolomanov et al., 2009)'
_computing_structure_refinement 'olex2.refine (Bourhis et al., 2015)'
_computing_structure_solution 'olex2.solve (Bourhis et al., 2015)'
_diffrn_ambient_temperature 293(2)
_diffrn_detector 'CCD plate'
_diffrn_measured_fraction_theta_full 0.942
_diffrn_measured_fraction_theta_max 0.942
_diffrn_measurement_details
;
List of Runs (angles in degrees, time in seconds):

  # Type    Start    End  Width  t~exp~   \w     \q     \k     \f   Frames
#--------------------------------------------------------------------------
  1  \w      4.00  37.00   1.00    6.00    --   30.00  54.00-150.00   33
  2  \w     43.00  98.00   1.00    6.00    --   30.00  54.00-150.00   55
  3  \w    -74.00  37.00   1.00    6.00    --   30.00  54.00 120.00  111
;
_diffrn_measurement_device 'two-circle diffractometer'
_diffrn_measurement_device_type 'XtaLAB Mini (ROW)'
_diffrn_measurement_method '\w scans'
_diffrn_orient_matrix_type 'CrysAlisPro convention (1999,Acta A55,543-557)'
_diffrn_orient_matrix_UB_11 -0.0349912000
_diffrn_orient_matrix_UB_12 -0.0023067000
_diffrn_orient_matrix_UB_13 -0.0224197000
_diffrn_orient_matrix_UB_21 -0.0286022000
_diffrn_orient_matrix_UB_22 0.0054881000
_diffrn_orient_matrix_UB_23 0.0267869000
_diffrn_orient_matrix_UB_31 0.0013061000
_diffrn_orient_matrix_UB_32 0.0607823000
_diffrn_orient_matrix_UB_33 -0.0032136000
_diffrn_radiation_monochromator graphite
_diffrn_radiation_probe x-ray
_diffrn_radiation_type MoK\a
_diffrn_radiation_wavelength 0.71073
_diffrn_reflns_av_R_equivalents 0.0302
_diffrn_reflns_av_unetI/netI 0.0440
_diffrn_reflns_limit_h_max 18
_diffrn_reflns_limit_h_min -18
_diffrn_reflns_limit_k_max 13
_diffrn_reflns_limit_k_min -13
_diffrn_reflns_limit_l_max 20
_diffrn_reflns_limit_l_min -24
_diffrn_reflns_number 11361
_diffrn_reflns_theta_full 25.05
_diffrn_reflns_theta_max 25.05
_diffrn_reflns_theta_min 2.41
_diffrn_source 'fine-focus sealed X-ray tube'
_diffrn_source_type 'Rigaku (Mo) X-ray Source'
_exptl_absorpt_coefficient_mu 0.785
_exptl_absorpt_correction_T_max 1.00000
_exptl_absorpt_correction_T_min 0.79176
_exptl_absorpt_correction_type multi-scan
_exptl_absorpt_process_details
;
CrysAlisPro 1.171.39.34a (Rigaku Oxford Diffraction, 2017)
Empirical absorption correction using spherical harmonics,
 implemented in SCALE3 ABSPACK scaling algorithm.
;
_exptl_crystal_colour black
_exptl_crystal_density_diffrn 1.390
_exptl_crystal_density_method 'not measured'
_exptl_crystal_description block
_exptl_crystal_F_000 1580
_refine_diff_density_max 0.878
_refine_diff_density_min -0.474
_refine_diff_density_rms 0.101
_refine_ls_extinction_method none
_refine_ls_goodness_of_fit_ref 0.998
_refine_ls_hydrogen_treatment constr
_refine_ls_matrix_type full
_refine_ls_number_parameters 476
_refine_ls_number_reflns 6160
_refine_ls_number_restraints 12
_refine_ls_restrained_S_all 1.005
_refine_ls_R_factor_all 0.0800
_refine_ls_R_factor_gt 0.0562
_refine_ls_shift/su_max 0.000
_refine_ls_shift/su_mean 0.000
_refine_ls_structure_factor_coef Fsqd
_refine_ls_weighting_details 'calc w=1/[\s^2^(Fo^2^)+(0.1197P)^2^+4.4325P] where P=(Fo^2^+2Fc^2^)/3'
_refine_ls_weighting_scheme calc
_refine_ls_wR_factor_gt 0.1581
_refine_ls_wR_factor_ref 0.1958
_reflns_number_gt 4617
_reflns_number_total 6160
_reflns_threshold_expression >2sigma(I)
_cod_data_source_file d3dt01750h2.cif
_cod_data_source_block 220627c
_cod_original_formula_sum 'C38 H28 Cl2 Cu N8 O2.50'
_cod_database_code 7713669
_reflns_odcompleteness_completeness 92.18
_reflns_odcompleteness_iscentric 1
_reflns_odcompleteness_theta 26.32
_olex2_refinement_description
;
1. Fixed Uiso
 At 1.2 times of:
  All C(H) groups
 At 1.5 times of:
  All C(H,H,H) groups, All O(H) groups, All O(H,H) groups
2. Uiso/Uaniso restraints and constraints
Uanis(C36) \\sim Ueq, Uanis(O1W) \\sim Ueq: with sigma of 0.01 and sigma for
terminal atoms of 0.01
Uanis(O1W) = Uanis(O1W')
3. Others
 Sof(O1W')=Sof(H1WC)=Sof(H1WD)=0.5*(1-FVAR(2))
 Sof(O1W)=Sof(H1WA)=Sof(H1WB)=0.5*FVAR(2)
4.a Riding coordinates:
 O1W(H1WA,H1WB), O1W'(H1WC,H1WD)
4.b Aromatic/amide H refined with riding coordinates:
 C1(H1), C2(H2A), C3(H3), C5(H5), C6(H6), C8(H8), C9(H9), C10(H10), C14(H14),
 C15(H15), C18(H18), C20(H20), C24(H24), C25(H25), C28(H28), C30(H30), C31(H31),
  C32(H32), C35(H35), C36(H36), C37(H37)
4.c Idealised Me refined as rotating group:
 C17(H17A,H17B,H17C), C27(H27A,H27B,H27C)
4.d Idealised tetrahedral OH refined as rotating group:
 O2(H2)
;
_olex2_submission_special_instructions 'No special instructions were received'
_oxdiff_exptl_absorpt_empirical_details
;
Empirical correction (ABSPACK) includes:
- Absorption correction using spherical harmonics
- Frame scaling
;
_oxdiff_exptl_absorpt_empirical_full_max 1.308
_oxdiff_exptl_absorpt_empirical_full_min 0.844

loop_
_space_group_symop_id
_space_group_symop_operation_xyz
1 'x, y, z'
2 '-x+1/2, y+1/2, -z+1/2'
3 '-x, -y, -z'
4 'x-1/2, -y-1/2, z-1/2'

loop_
_atom_site_label
_atom_site_type_symbol
_atom_site_fract_x
_atom_site_fract_y
_atom_site_fract_z
_atom_site_U_iso_or_equiv
_atom_site_adp_type
_atom_site_occupancy
_atom_site_calc_flag
_atom_site_disorder_assembly
_atom_site_disorder_group
_atom_site_refinement_flags_posn
_atom_site_refinement_flags_adp
Cu1 Cu 0.66256(3) 0.70745(4) 0.64851(2) 0.0364(2) Uani 1 d . . . .
O1 O 0.56434(19) 0.6513(3) 0.69707(16) 0.0482(8) Uani 1 d . . . .
N1 N 0.7150(2) 0.5466(3) 0.63856(18) 0.0415(8) Uani 1 d . . . .
C1 C 0.7648(3) 0.4951(4) 0.6831(3) 0.0526(12) Uani 1 d . . . .
H1 H 0.7759 0.5325 0.7229 0.063 Uiso 1 calc . . R .
Cl1 Cl 1.13317(9) 0.61312(14) 0.67352(10) 0.0825(5) Uani 1 d . . . .
O1W O 0.9041(8) 0.6202(9) 0.9366(5) 0.071(3) Uani 0.347(6) d A 2 . U
H1WA H 0.8571 0.6506 0.9291 0.107 Uiso 0.347(6) d A 2 R .
H1WB H 0.9000 0.5823 0.9727 0.107 Uiso 0.347(6) d A 2 R .
O1W' O 0.9522(17) 0.522(2) 0.9981(12) 0.071(3) Uani 0.153(6) d . 1 . .
H1WC H 0.9154 0.4976 1.0249 0.107 Uiso 0.153(6) d A 1 R .
H1WD H 0.9237 0.5655 0.9715 0.107 Uiso 0.153(6) d A 1 R .
Cl2 Cl 0.73298(14) 0.8133(2) 0.39369(8) 0.1013(6) Uani 1 d . . . .
O2 O 0.8712(2) 1.0067(3) 0.71444(16) 0.0575(9) Uani 1 d . . . .
H2 H 0.8910 1.0580 0.7378 0.086 Uiso 1 calc . . GR .
N2 N 0.6123(3) 0.6493(3) 0.5491(2) 0.0515(9) Uani 1 d . . . .
C2 C 0.8011(4) 0.3865(5) 0.6723(3) 0.0708(16) Uani 1 d . . . .
H2A H 0.8365 0.3536 0.7042 0.085 Uiso 1 calc . . R .
N3 N 0.6237(2) 0.8668(3) 0.65396(18) 0.0397(8) Uani 1 d . . . .
C3 C 0.7844(5) 0.3295(5) 0.6151(4) 0.0832(19) Uani 1 d . . . .
H3 H 0.8067 0.2564 0.6081 0.100 Uiso 1 calc . . R .
N4 N 0.6820(2) 0.9530(3) 0.63762(19) 0.0448(9) Uani 1 d . . . .
C4 C 0.7332(4) 0.3817(5) 0.5664(3) 0.0731(16) Uani 1 d . . . .
N5 N 0.7672(2) 0.7921(3) 0.63342(18) 0.0383(8) Uani 1 d . . . .
C5 C 0.7146(6) 0.3305(6) 0.5032(4) 0.103(3) Uani 1 d . . . .
H5 H 0.7381 0.2593 0.4931 0.124 Uiso 1 calc . . R .
N6 N 0.8464(2) 0.7461(3) 0.61465(17) 0.0412(8) Uani 1 d . . . .
C6 C 0.6649(6) 0.3819(7) 0.4591(4) 0.104(3) Uani 1 d . . . .
H6 H 0.6542 0.3456 0.4188 0.125 Uiso 1 calc . . R .
N7 N 0.9792(2) 0.6823(3) 0.6495(2) 0.0463(9) Uani 1 d . . . .
C7 C 0.6276(5) 0.4905(6) 0.4714(3) 0.0758(17) Uani 1 d . . . .
N8 N 0.8004(2) 0.7631(4) 0.5077(2) 0.0517(10) Uani 1 d . . . .
C8 C 0.5687(5) 0.5457(7) 0.4288(3) 0.097(2) Uani 1 d . . . .
H8 H 0.5526 0.5115 0.3890 0.116 Uiso 1 calc . . R .
C9 C 0.5361(5) 0.6488(7) 0.4464(4) 0.096(2) Uani 1 d . . . .
H9 H 0.4983 0.6865 0.4180 0.115 Uiso 1 calc . . R .
C10 C 0.5586(4) 0.6996(5) 0.5071(3) 0.0718(16) Uani 1 d . . . .
H10 H 0.5352 0.7706 0.5181 0.086 Uiso 1 calc . . R .
C11 C 0.6453(3) 0.5463(4) 0.5327(2) 0.0511(11) Uani 1 d . . . .
C12 C 0.6994(3) 0.4907(4) 0.5806(2) 0.0483(11) Uani 1 d . . . .
C13 C 0.4910(3) 0.7062(4) 0.7027(2) 0.0399(10) Uani 1 d . . . .
C14 C 0.4188(3) 0.6455(4) 0.7252(2) 0.0469(11) Uani 1 d . . . .
H14 H 0.4235 0.5673 0.7347 0.056 Uiso 1 calc . . R .
C15 C 0.3418(3) 0.6996(4) 0.7335(2) 0.0469(11) Uani 1 d . . . .
H15 H 0.2962 0.6570 0.7494 0.056 Uiso 1 calc . . R .
C16 C 0.3290(3) 0.8157(4) 0.7190(3) 0.0505(11) Uani 1 d . . . .
C17 C 0.2446(3) 0.8749(5) 0.7280(3) 0.0677(16) Uani 1 d . . . .
H17A H 0.2369 0.8926 0.7740 0.101 Uiso 1 calc . . GR .
H17B H 0.1995 0.8250 0.7132 0.101 Uiso 1 calc . . GR .
H17C H 0.2434 0.9448 0.7027 0.101 Uiso 1 calc . . GR .
C18 C 0.3990(3) 0.8751(4) 0.6971(3) 0.0512(12) Uani 1 d . . . .
H18 H 0.3926 0.9528 0.6870 0.061 Uiso 1 calc . . R .
C19 C 0.4801(3) 0.8248(4) 0.6889(2) 0.0439(10) Uani 1 d . . . .
C20 C 0.5482(3) 0.8998(4) 0.6688(3) 0.0487(11) Uani 1 d . . . .
H20 H 0.5366 0.9782 0.6663 0.058 Uiso 1 calc . . R .
C21 C 0.7569(3) 0.9059(4) 0.6260(2) 0.0381(9) Uani 1 d . . . .
C22 C 0.8255(3) 0.9865(4) 0.6046(2) 0.0405(9) Uani 1 d . . . .
C23 C 0.8814(3) 1.0345(4) 0.6500(2) 0.0430(10) Uani 1 d . . . .
C24 C 0.9449(3) 1.1087(4) 0.6281(3) 0.0562(12) Uani 1 d . . . .
H24 H 0.9827 1.1412 0.6585 0.067 Uiso 1 calc . . R .
C25 C 0.9521(3) 1.1340(5) 0.5622(3) 0.0650(15) Uani 1 d . . . .
H25 H 0.9955 1.1828 0.5485 0.078 Uiso 1 calc . . R .
C26 C 0.8971(4) 1.0894(5) 0.5162(3) 0.0603(13) Uani 1 d . . . .
C27 C 0.9053(5) 1.1171(7) 0.4432(3) 0.092(2) Uani 1 d . . . .
H27A H 0.8767 1.0590 0.4176 0.138 Uiso 1 calc . . GR .
H27B H 0.9644 1.1191 0.4316 0.138 Uiso 1 calc . . GR .
H27C H 0.8799 1.1908 0.4343 0.138 Uiso 1 calc . . GR .
C28 C 0.8335(3) 1.0170(4) 0.5384(2) 0.0518(11) Uani 1 d . . . .
H28 H 0.7945 0.9877 0.5079 0.062 Uiso 1 calc . . R .
C29 C 0.9030(3) 0.7222(4) 0.6654(2) 0.0416(10) Uani 1 d . . . .
C30 C 0.8807(3) 0.7455(5) 0.7321(2) 0.0553(12) Uani 1 d . . . .
H30 H 0.8267 0.7724 0.7428 0.066 Uiso 1 calc . . R .
C31 C 0.9409(4) 0.7268(5) 0.7795(3) 0.0706(16) Uani 1 d . . . .
H31 H 0.9276 0.7393 0.8237 0.085 Uiso 1 calc . . R .
C32 C 1.0213(4) 0.6899(5) 0.7635(3) 0.0717(16) Uani 1 d . . . .
H32 H 1.0641 0.6815 0.7952 0.086 Uiso 1 calc . . R .
C33 C 1.0346(3) 0.6662(4) 0.6981(3) 0.0558(13) Uani 1 d . . . .
C34 C 0.8507(3) 0.7065(4) 0.5492(2) 0.0447(10) Uani 1 d . . . .
C35 C 0.8992(4) 0.6136(6) 0.5289(3) 0.0760(18) Uani 1 d . . . .
H35 H 0.9331 0.5729 0.5587 0.091 Uiso 1 calc . . R .
C36 C 0.8955(4) 0.5837(7) 0.4633(4) 0.098(2) Uani 1 d . . . U
H36 H 0.9265 0.5205 0.4487 0.118 Uiso 1 calc . . R .
C37 C 0.8472(4) 0.6450(7) 0.4192(3) 0.092(2) Uani 1 d . . . .
H37 H 0.8466 0.6286 0.3741 0.111 Uiso 1 calc . . R .
C38 C 0.8001(4) 0.7319(6) 0.4454(3) 0.0656(15) Uani 1 d . . . .

loop_
_atom_site_aniso_label
_atom_site_aniso_U_11
_atom_site_aniso_U_22
_atom_site_aniso_U_33
_atom_site_aniso_U_23
_atom_site_aniso_U_13
_atom_site_aniso_U_12
Cu1 0.0378(3) 0.0334(3) 0.0380(3) -0.0009(2) -0.0015(2) 0.00480(19)
O1 0.0431(16) 0.0431(17) 0.058(2) 0.0121(15) 0.0034(14) 0.0083(13)
N1 0.0424(18) 0.0394(19) 0.043(2) 0.0017(16) -0.0011(16) 0.0074(15)
C1 0.053(3) 0.052(3) 0.053(3) 0.005(2) 0.003(2) 0.008(2)
Cl1 0.0476(7) 0.0796(10) 0.1199(14) -0.0122(9) -0.0259(8) 0.0149(7)
O1W 0.103(6) 0.048(5) 0.063(5) -0.032(4) 0.006(5) -0.044(5)
O1W' 0.103(6) 0.048(5) 0.063(5) -0.032(4) 0.006(5) -0.044(5)
Cl2 0.1200(15) 0.1329(17) 0.0505(9) -0.0002(9) -0.0212(9) 0.0288(13)
O2 0.068(2) 0.060(2) 0.0443(19) -0.0062(16) -0.0026(16) -0.0257(17)
N2 0.062(2) 0.044(2) 0.048(2) 0.0010(18) -0.0113(19) 0.0026(18)
C2 0.078(4) 0.058(3) 0.077(4) 0.016(3) 0.000(3) 0.027(3)
N3 0.0398(18) 0.0357(18) 0.043(2) 0.0000(15) -0.0027(15) 0.0039(15)
C3 0.100(5) 0.057(3) 0.092(5) -0.008(3) -0.002(4) 0.037(3)
N4 0.0443(19) 0.0368(19) 0.053(2) -0.0017(17) 0.0083(17) -0.0002(16)
C4 0.089(4) 0.060(3) 0.070(4) -0.014(3) 0.000(3) 0.025(3)
N5 0.0394(18) 0.0361(18) 0.039(2) -0.0033(15) 0.0022(15) 0.0084(14)
C5 0.148(7) 0.070(4) 0.091(6) -0.040(4) -0.010(5) 0.037(5)
N6 0.0364(17) 0.049(2) 0.038(2) -0.0004(17) -0.0023(15) 0.0072(16)
C6 0.162(8) 0.086(5) 0.064(4) -0.036(4) -0.014(5) 0.025(5)
N7 0.0403(19) 0.041(2) 0.058(2) 0.0001(18) -0.0082(17) 0.0002(16)
C7 0.106(5) 0.072(4) 0.049(3) -0.020(3) -0.015(3) 0.004(3)
N8 0.049(2) 0.065(3) 0.041(2) -0.0065(19) -0.0032(17) 0.0090(19)
C8 0.135(6) 0.103(6) 0.052(4) -0.017(4) -0.030(4) 0.005(5)
C9 0.120(6) 0.090(5) 0.076(5) 0.008(4) -0.044(4) 0.012(5)
C10 0.089(4) 0.061(3) 0.065(4) 0.000(3) -0.028(3) 0.013(3)
C11 0.067(3) 0.046(3) 0.040(3) -0.003(2) 0.000(2) -0.003(2)
C12 0.055(3) 0.043(2) 0.047(3) -0.007(2) -0.001(2) 0.007(2)
C13 0.039(2) 0.042(2) 0.039(2) 0.0006(18) -0.0019(18) 0.0039(18)
C14 0.045(2) 0.048(3) 0.047(3) 0.005(2) -0.003(2) -0.001(2)
C15 0.037(2) 0.054(3) 0.049(3) -0.005(2) -0.0011(19) -0.0060(19)
C16 0.038(2) 0.054(3) 0.060(3) -0.008(2) 0.000(2) -0.001(2)
C17 0.046(3) 0.064(3) 0.094(5) -0.006(3) 0.006(3) 0.000(2)
C18 0.043(2) 0.041(2) 0.070(3) -0.002(2) 0.001(2) 0.0082(19)
C19 0.039(2) 0.039(2) 0.054(3) -0.004(2) 0.0023(19) 0.0008(18)
C20 0.044(2) 0.037(2) 0.065(3) 0.001(2) 0.007(2) 0.0064(19)
C21 0.043(2) 0.042(2) 0.029(2) -0.0059(17) -0.0012(17) 0.0000(18)
C22 0.041(2) 0.038(2) 0.042(2) -0.0037(18) 0.0053(18) 0.0014(17)
C23 0.045(2) 0.042(2) 0.042(3) -0.0018(19) 0.0042(19) 0.0004(19)
C24 0.045(2) 0.058(3) 0.066(3) 0.001(2) 0.002(2) -0.010(2)
C25 0.055(3) 0.066(3) 0.074(4) 0.017(3) 0.014(3) -0.010(3)
C26 0.069(3) 0.063(3) 0.050(3) 0.011(3) 0.014(3) 0.001(3)
C27 0.113(5) 0.105(5) 0.057(4) 0.022(4) 0.021(4) -0.005(4)
C28 0.060(3) 0.053(3) 0.043(3) -0.001(2) 0.005(2) 0.002(2)
C29 0.042(2) 0.038(2) 0.045(3) -0.0018(18) -0.0050(19) -0.0035(17)
C30 0.061(3) 0.057(3) 0.048(3) -0.005(2) -0.006(2) 0.004(2)
C31 0.094(4) 0.072(4) 0.045(3) -0.004(3) -0.018(3) 0.004(3)
C32 0.075(4) 0.065(3) 0.074(4) -0.002(3) -0.038(3) 0.003(3)
C33 0.050(3) 0.044(3) 0.073(4) 0.000(2) -0.019(2) 0.002(2)
C34 0.036(2) 0.054(3) 0.045(3) -0.011(2) 0.0034(19) 0.0045(19)
C35 0.066(3) 0.092(4) 0.071(4) -0.033(3) -0.012(3) 0.031(3)
C36 0.081(4) 0.123(5) 0.090(5) -0.053(4) -0.009(3) 0.041(4)
C37 0.078(4) 0.144(7) 0.055(4) -0.045(4) -0.008(3) 0.030(4)
C38 0.059(3) 0.089(4) 0.049(3) -0.007(3) -0.005(2) 0.007(3)

loop_
_atom_type_symbol
_atom_type_description
_atom_type_scat_dispersion_real
_atom_type_scat_dispersion_imag
_atom_type_scat_source
C C 0.0033 0.0016 'International Tables Vol C Tables 4.2.6.8 and 6.1.1.4'
H H 0.0000 0.0000 'International Tables Vol C Tables 4.2.6.8 and 6.1.1.4'
Cl Cl 0.1484 0.1585 'International Tables Vol C Tables 4.2.6.8 and 6.1.1.4'
Cu Cu 0.3201 1.2651 'International Tables Vol C Tables 4.2.6.8 and 6.1.1.4'
N N 0.0061 0.0033 'International Tables Vol C Tables 4.2.6.8 and 6.1.1.4'
O O 0.0106 0.0060 'International Tables Vol C Tables 4.2.6.8 and 6.1.1.4'

loop_
_geom_angle_atom_site_label_1
_geom_angle_atom_site_label_2
_geom_angle_atom_site_label_3
_geom_angle
_geom_angle_site_symmetry_1
_geom_angle_site_symmetry_3
_geom_angle_publ_flag
O1 Cu1 N1 93.73(13) . . ?
O1 Cu1 N2 94.40(15) . . ?
O1 Cu1 N3 92.27(13) . . ?
N1 Cu1 N2 77.15(14) . . ?
N3 Cu1 N1 173.96(14) . . ?
N3 Cu1 N2 103.12(15) . . ?
N5 Cu1 O1 157.47(15) . . ?
N5 Cu1 N1 96.04(14) . . ?
N5 Cu1 N2 107.54(15) . . ?
N5 Cu1 N3 78.09(14) . . ?
C13 O1 Cu1 125.2(3) . . ?
C1 N1 Cu1 125.3(3) . . ?
C1 N1 C12 118.0(4) . . ?
C12 N1 Cu1 116.7(3) . . ?
N1 C1 C2 122.5(5) . . ?
C10 N2 Cu1 130.8(4) . . ?
C10 N2 C11 118.5(4) . . ?
C11 N2 Cu1 110.7(3) . . ?
C3 C2 C1 119.7(5) . . ?
N4 N3 Cu1 117.4(2) . . ?
C20 N3 Cu1 125.8(3) . . ?
C20 N3 N4 116.7(4) . . ?
C2 C3 C4 119.6(5) . . ?
C21 N4 N3 109.4(3) . . ?
C3 C4 C5 123.8(6) . . ?
C3 C4 C12 117.5(5) . . ?
C12 C4 C5 118.7(6) . . ?
N6 N5 Cu1 126.9(3) . . ?
C21 N5 Cu1 114.6(3) . . ?
C21 N5 N6 116.8(3) . . ?
C6 C5 C4 121.9(6) . . ?
C29 N6 N5 116.2(3) . . ?
C29 N6 C34 126.7(4) . . ?
C34 N6 N5 115.4(3) . . ?
C5 C6 C7 121.7(6) . . ?
C33 N7 C29 117.4(4) . . ?
C6 C7 C11 118.8(6) . . ?
C8 C7 C6 124.6(6) . . ?
C8 C7 C11 116.5(6) . . ?
C38 N8 C34 118.0(5) . . ?
C9 C8 C7 119.3(6) . . ?
C8 C9 C10 120.6(6) . . ?
N2 C10 C9 121.9(6) . . ?
N2 C11 C7 123.1(5) . . ?
N2 C11 C12 117.3(4) . . ?
C7 C11 C12 119.5(5) . . ?
N1 C12 C4 122.8(5) . . ?
N1 C12 C11 117.9(4) . . ?
C4 C12 C11 119.3(5) . . ?
O1 C13 C14 119.3(4) . . ?
O1 C13 C19 123.8(4) . . ?
C14 C13 C19 116.9(4) . . ?
C15 C14 C13 121.3(4) . . ?
C14 C15 C16 122.8(4) . . ?
C15 C16 C17 122.8(4) . . ?
C18 C16 C15 116.1(4) . . ?
C18 C16 C17 121.1(4) . . ?
C16 C18 C19 123.6(4) . . ?
C13 C19 C20 123.7(4) . . ?
C18 C19 C13 119.2(4) . . ?
C18 C19 C20 117.0(4) . . ?
N3 C20 C19 125.1(4) . . ?
N4 C21 N5 119.7(4) . . ?
N4 C21 C22 116.0(4) . . ?
N5 C21 C22 124.3(4) . . ?
C23 C22 C21 121.1(4) . . ?
C23 C22 C28 118.3(4) . . ?
C28 C22 C21 120.6(4) . . ?
O2 C23 C22 117.6(4) . . ?
O2 C23 C24 123.0(4) . . ?
C22 C23 C24 119.4(4) . . ?
C25 C24 C23 120.5(5) . . ?
C26 C25 C24 121.5(5) . . ?
C25 C26 C27 121.6(5) . . ?
C25 C26 C28 117.7(5) . . ?
C28 C26 C27 120.7(6) . . ?
C26 C28 C22 122.5(5) . . ?
N6 C29 C30 120.2(4) . . ?
N7 C29 N6 117.9(4) . . ?
N7 C29 C30 121.8(4) . . ?
C31 C30 C29 117.6(5) . . ?
C30 C31 C32 121.2(6) . . ?
C33 C32 C31 116.1(5) . . ?
N7 C33 Cl1 114.8(4) . . ?
N7 C33 C32 125.8(5) . . ?
C32 C33 Cl1 119.4(4) . . ?
N8 C34 N6 113.7(4) . . ?
N8 C34 C35 121.7(5) . . ?
C35 C34 N6 124.6(5) . . ?
C36 C35 C34 117.8(6) . . ?
C37 C36 C35 121.2(6) . . ?
C38 C37 C36 115.6(6) . . ?
N8 C38 Cl2 114.9(4) . . ?
N8 C38 C37 125.6(6) . . ?
C37 C38 Cl2 119.5(5) . . ?

loop_
_geom_bond_atom_site_label_1
_geom_bond_atom_site_label_2
_geom_bond_distance
_geom_bond_site_symmetry_2
_geom_bond_publ_flag
Cu1 O1 1.947(3) . ?
Cu1 N1 2.052(3) . ?
Cu1 N2 2.256(4) . ?
Cu1 N3 1.952(3) . ?
Cu1 N5 1.940(4) . ?
O1 C13 1.321(5) . ?
N1 C1 1.329(6) . ?
N1 C12 1.359(6) . ?
C1 C2 1.402(7) . ?
Cl1 C33 1.742(5) . ?
O1W' O1W' 1.59(6) 3_767 ?
Cl2 C38 1.754(6) . ?
O2 C23 1.353(5) . ?
N2 C10 1.327(7) . ?
N2 C11 1.346(6) . ?
C2 C3 1.356(9) . ?
N3 N4 1.397(5) . ?
N3 C20 1.283(5) . ?
C3 C4 1.402(9) . ?
N4 C21 1.319(5) . ?
C4 C5 1.437(9) . ?
C4 C12 1.404(7) . ?
N5 N6 1.408(5) . ?
N5 C21 1.339(5) . ?
C5 C6 1.322(11) . ?
N6 C29 1.380(6) . ?
N6 C34 1.403(6) . ?
C6 C7 1.413(9) . ?
N7 C29 1.325(6) . ?
N7 C33 1.320(6) . ?
C7 C8 1.412(10) . ?
C7 C11 1.423(7) . ?
N8 C34 1.323(6) . ?
N8 C38 1.310(7) . ?
C8 C9 1.351(10) . ?
C9 C10 1.404(9) . ?
C11 C12 1.436(7) . ?
C13 C14 1.414(6) . ?
C13 C19 1.415(6) . ?
C14 C15 1.374(6) . ?
C15 C16 1.393(7) . ?
C16 C17 1.506(7) . ?
C16 C18 1.374(6) . ?
C18 C19 1.412(6) . ?
C19 C20 1.441(6) . ?
C21 C22 1.494(6) . ?
C22 C23 1.382(6) . ?
C22 C28 1.391(6) . ?
C23 C24 1.392(6) . ?
C24 C25 1.370(8) . ?
C25 C26 1.366(8) . ?
C26 C27 1.517(8) . ?
C26 C28 1.384(7) . ?
C29 C30 1.422(7) . ?
C30 C31 1.358(8) . ?
C31 C32 1.374(9) . ?
C32 C33 1.367(8) . ?
C34 C35 1.384(7) . ?
C35 C36 1.370(9) . ?
C36 C37 1.367(10) . ?
C37 C38 1.361(8) . ?
